data_4032312
loop_
_publ_author_name
'Ando, Shin'
'Matsunaga, Hirofumi'
'Ishizuka, Tadao'

_publ_section_title
;
 An N-Heterocyclic Carbene-Nickel Half-Sandwich Complex as a Precatalyst
 for Suzuki-Miyaura Coupling of Aryl/Heteroaryl Halides with
 Aryl/Heteroarylboronic Acids.
;
_journal_issue 2
_journal_name_full 'The Journal of organic chemistry'
_journal_page_first 1266
_journal_page_last 1272
_journal_paper_doi 10.1021/acs.joc.6b02666
_journal_volume 82
_journal_year 2017
_chemical_formula_moiety 'C63 H70 Cl2 N4 Ni2'
_chemical_formula_sum 'C63 H70 Cl2 N4 Ni2'
_chemical_formula_weight 1071.58
_space_group_crystal_system monoclinic
_space_group_IT_number 14
_space_group_name_Hall '-P 2yn'
_space_group_name_H-M_alt 'P 1 21/n 1'
_symmetry_space_group_name_Hall '-P 2yn'
_symmetry_space_group_name_H-M 'P 1 21/n 1'
_atom_sites_solution_hydrogens geom
_atom_sites_solution_primary direct
_atom_sites_solution_secondary difmap
_cell_angle_alpha 90.0000
_cell_angle_beta 98.1201(7)
_cell_angle_gamma 90.0000
_cell_formula_units_Z 2
_cell_length_a 8.83606(17)
_cell_length_b 16.4052(4)
_cell_length_c 18.6621(4)
_cell_measurement_reflns_used 32893
_cell_measurement_temperature 103
_cell_measurement_theta_max 27.46
_cell_measurement_theta_min 3.22
_cell_volume 2678.09(10)
_computing_cell_refinement 'RAPID AUTO'
_computing_data_collection 'RAPID AUTO (Rigaku, ????)'
_computing_data_reduction 'RAPID AUTO'
_computing_molecular_graphics 'CrystalStructure 4.2.2'
_computing_publication_material 'CrystalStructure 4.2.2 (Rigaku, 2016)'
_computing_structure_refinement 'SHELXL Version 2014/7 (Sheldrick, 2008)'
_computing_structure_solution 'SIR2011 (Burla, et al., 2012)'
_diffrn_ambient_temperature 103
_diffrn_detector_area_resol_mean 10.000
_diffrn_measured_fraction_theta_full 0.998
_diffrn_measured_fraction_theta_max 0.997
_diffrn_measurement_device_type 'Rigaku R-AXIS RAPID'
_diffrn_measurement_method \w
_diffrn_radiation_type 'Mo K\a'
_diffrn_radiation_wavelength 0.71075
_diffrn_reflns_av_R_equivalents 0.0370
_diffrn_reflns_Laue_measured_fraction_full 0.998
_diffrn_reflns_Laue_measured_fraction_max 0.997
_diffrn_reflns_limit_h_max 11
_diffrn_reflns_limit_h_min -11
_diffrn_reflns_limit_k_max 21
_diffrn_reflns_limit_k_min -21
_diffrn_reflns_limit_l_max 24
_diffrn_reflns_limit_l_min -24
_diffrn_reflns_number 42546
_diffrn_reflns_point_group_measured_fraction_full 0.998
_diffrn_reflns_point_group_measured_fraction_max 0.997
_diffrn_reflns_theta_full 25.242
_diffrn_reflns_theta_max 27.466
_diffrn_reflns_theta_min 3.222
_diffrn_standards_number 0
_exptl_absorpt_coefficient_mu 0.847
_exptl_absorpt_correction_T_max 0.820
_exptl_absorpt_correction_T_min 0.417
_exptl_absorpt_correction_type multi-scan
_exptl_absorpt_process_details 'ABSCOR (Rigaku, 1995)'
_exptl_crystal_colour brown
_exptl_crystal_density_diffrn 1.329
_exptl_crystal_density_method 'not measured'
_exptl_crystal_description prism
_exptl_crystal_F_000 1132.00
_exptl_crystal_size_max 0.700
_exptl_crystal_size_mid 0.312
_exptl_crystal_size_min 0.234
_refine_diff_density_max 0.53
_refine_diff_density_min -0.31
_refine_ls_extinction_method none
_refine_ls_goodness_of_fit_ref 1.049
_refine_ls_hydrogen_treatment constr
_refine_ls_number_parameters 326
_refine_ls_number_reflns 6117
_refine_ls_number_restraints 0
_refine_ls_R_factor_all 0.0325
_refine_ls_R_factor_gt 0.0303
_refine_ls_shift/su_max 0.002
_refine_ls_structure_factor_coef Fsqd
_refine_ls_weighting_details 'w = 1/[\s^2^(Fo^2^)+(0.0381P)^2^+1.9047P] where P=(Fo^2^+2Fc^2^)/3'
_refine_ls_weighting_scheme calc
_refine_ls_wR_factor_gt 0.0778
_refine_ls_wR_factor_ref 0.0795
_reflns_Friedel_coverage 0.000
_reflns_number_gt 5713
_reflns_number_total 6117
_reflns_threshold_expression F^2^>2.0\s(F^2^)
_cod_data_source_file jo6b02666_si_002.cif
_cod_data_source_block SA07127-2
_cod_database_code 4032312

loop_
_space_group_symop_id
_space_group_symop_operation_xyz
1 +X,+Y,+Z
2 1/2-X,1/2+Y,1/2-Z
3 -X,-Y,-Z
4 -1/2+X,-1/2-Y,-1/2+Z

loop_
_atom_site_label
_atom_site_type_symbol
_atom_site_fract_x
_atom_site_fract_y
_atom_site_fract_z
_atom_site_U_iso_or_equiv
_atom_site_adp_type
_atom_site_occupancy
_atom_site_site_symmetry_order
_atom_site_calc_flag
_atom_site_refinement_flags_posn
_atom_site_refinement_flags_adp
_atom_site_refinement_flags_occupancy
_atom_site_disorder_assembly
_atom_site_disorder_group
Ni1 Ni 0.78677(2) 0.54857(2) 0.32629(2) 0.01368(6) Uani 1 1 d . . . . .
Cl1 Cl 0.59640(4) 0.59205(2) 0.24750(2) 0.01782(8) Uani 1 1 d . . . . .
N1 N 0.83934(13) 0.40343(7) 0.24807(6) 0.0132(2) Uani 1 1 d . . . . .
N2 N 0.96439(13) 0.50913(7) 0.21466(6) 0.0136(2) Uani 1 1 d . . . . .
C1 C 0.91816(15) 0.36934(8) 0.19049(7) 0.0135(3) Uani 1 1 d . . . . .
H1 H 0.8414 0.3514 0.1489 0.016 Uiso 1 1 calc R U . . .
C2 C 0.86813(15) 0.48299(8) 0.25926(7) 0.0130(3) Uani 1 1 d . . . . .
C3 C 1.00898(16) 0.44416(8) 0.16775(8) 0.0136(3) Uani 1 1 d . . . . .
H3 H 0.9736 0.4579 0.1159 0.016 Uiso 1 1 calc R U . . .
C4 C 1.18355(15) 0.42380(9) 0.17843(7) 0.0142(3) Uani 1 1 d . . . . .
H4 H 1.2466 0.4706 0.1651 0.017 Uiso 1 1 calc R U . . .
C5 C 1.19327(16) 0.35057(9) 0.12986(8) 0.0156(3) Uani 1 1 d . . . . .
C6 C 1.26787(17) 0.34761(10) 0.06915(8) 0.0192(3) Uani 1 1 d . . . . .
H6 H 1.3226 0.3936 0.0556 0.023 Uiso 1 1 calc R U . . .
C7 C 1.26119(18) 0.27626(11) 0.02847(8) 0.0238(3) Uani 1 1 d . . . . .
H7 H 1.3125 0.2735 -0.0129 0.029 Uiso 1 1 calc R U . . .
C8 C 1.18001(18) 0.20904(10) 0.04784(9) 0.0238(3) Uani 1 1 d . . . . .
H8 H 1.1760 0.1608 0.0195 0.029 Uiso 1 1 calc R U . . .
C9 C 1.10437(17) 0.21189(9) 0.10870(8) 0.0195(3) Uani 1 1 d . . . . .
H9 H 1.0492 0.1659 0.1220 0.023 Uiso 1 1 calc R U . . .
C10 C 1.11112(16) 0.28298(9) 0.14932(8) 0.0154(3) Uani 1 1 d . . . . .
C11 C 1.03079(15) 0.29792(8) 0.21472(7) 0.0139(3) Uani 1 1 d . . . . .
H11 H 0.9766 0.2483 0.2290 0.017 Uiso 1 1 calc R U . . .
C12 C 1.14772(15) 0.32918(8) 0.27539(7) 0.0145(3) Uani 1 1 d . . . . .
C13 C 1.17929(17) 0.29608(9) 0.34450(8) 0.0183(3) Uani 1 1 d . . . . .
H13 H 1.1245 0.2498 0.3574 0.022 Uiso 1 1 calc R U . . .
C14 C 1.29202(18) 0.33140(10) 0.39463(8) 0.0223(3) Uani 1 1 d . . . . .
H14 H 1.3146 0.3091 0.4419 0.027 Uiso 1 1 calc R U . . .
C15 C 1.37145(17) 0.39919(10) 0.37562(8) 0.0222(3) Uani 1 1 d . . . . .
H15 H 1.4478 0.4230 0.4102 0.027 Uiso 1 1 calc R U . . .
C16 C 1.34073(16) 0.43279(9) 0.30645(8) 0.0183(3) Uani 1 1 d . . . . .
H16 H 1.3954 0.4793 0.2938 0.022 Uiso 1 1 calc R U . . .
C17 C 1.22889(15) 0.39719(8) 0.25629(8) 0.0146(3) Uani 1 1 d . . . . .
C18 C 1.00356(16) 0.59578(8) 0.20663(8) 0.0171(3) Uani 1 1 d . . . . .
H18 H 0.9266 0.6285 0.2287 0.020 Uiso 1 1 calc R U . . .
C19 C 0.9886(2) 0.61964(10) 0.12721(9) 0.0249(3) Uani 1 1 d . . . . .
H19A H 1.0152 0.6773 0.1232 0.030 Uiso 1 1 calc R U . . .
H19B H 1.0580 0.5862 0.1029 0.030 Uiso 1 1 calc R U . . .
H19C H 0.8831 0.6108 0.1043 0.030 Uiso 1 1 calc R U . . .
C20 C 1.16018(18) 0.61747(9) 0.24727(9) 0.0237(3) Uani 1 1 d . . . . .
H20A H 1.1808 0.6754 0.2403 0.028 Uiso 1 1 calc R U . . .
H20B H 1.1619 0.6064 0.2990 0.028 Uiso 1 1 calc R U . . .
H20C H 1.2386 0.5845 0.2287 0.028 Uiso 1 1 calc R U . . .
C21 C 0.71790(16) 0.35985(9) 0.27909(8) 0.0160(3) Uani 1 1 d . . . . .
H21 H 0.6578 0.4019 0.3017 0.019 Uiso 1 1 calc R U . . .
C22 C 0.60741(17) 0.31798(10) 0.22036(9) 0.0225(3) Uani 1 1 d . . . . .
H22A H 0.5282 0.2896 0.2426 0.027 Uiso 1 1 calc R U . . .
H22B H 0.5596 0.3589 0.1861 0.027 Uiso 1 1 calc R U . . .
H22C H 0.6634 0.2786 0.1946 0.027 Uiso 1 1 calc R U . . .
C23 C 0.77951(18) 0.30025(10) 0.33883(9) 0.0220(3) Uani 1 1 d . . . . .
H23A H 0.6939 0.2732 0.3573 0.026 Uiso 1 1 calc R U . . .
H23B H 0.8433 0.2593 0.3193 0.026 Uiso 1 1 calc R U . . .
H23C H 0.8409 0.3299 0.3783 0.026 Uiso 1 1 calc R U . . .
C24 C 0.9552(2) 0.52760(13) 0.41020(9) 0.0317(4) Uani 1 1 d . . . . .
H24 H 1.0505 0.4956 0.4074 0.038 Uiso 1 1 calc R U . . .
C25 C 0.8173(2) 0.49592(11) 0.43304(8) 0.0286(4) Uani 1 1 d . . . . .
H25 H 0.7976 0.4379 0.4454 0.034 Uiso 1 1 calc R U . . .
C26 C 0.7170(2) 0.56039(10) 0.43413(8) 0.0243(3) Uani 1 1 d . . . . .
H26 H 0.6100 0.5568 0.4455 0.029 Uiso 1 1 calc R U . . .
C27 C 0.7927(2) 0.63367(10) 0.41553(8) 0.0257(3) Uani 1 1 d . . . . .
H27 H 0.7472 0.6896 0.4125 0.031 Uiso 1 1 calc R U . . .
C28 C 0.9421(2) 0.61428(12) 0.40518(9) 0.0299(4) Uani 1 1 d . . . . .
H28 H 1.0233 0.6534 0.3951 0.036 Uiso 1 1 calc R U . . .
C29 C 0.6022(2) 0.48909(12) 0.06253(10) 0.0353(4) Uani 1 1 d . . . . .
H29 H 0.6726 0.4815 0.1054 0.042 Uiso 1 1 calc R U . . .
C30 C 0.4975(2) 0.55170(12) 0.05866(10) 0.0353(4) Uani 1 1 d . . . . .
H30 H 0.4958 0.5871 0.0989 0.042 Uiso 1 1 calc R U . . .
C31 C 0.6057(2) 0.43677(12) 0.00394(10) 0.0355(4) Uani 1 1 d . . . . .
H31 H 0.6780 0.3936 0.0068 0.043 Uiso 0.5 1 calc R U P A 1
C32 C 0.7017(4) 0.3692(2) 0.00556(19) 0.0310(7) Uani 0.5 1 d . . P B 2
H32A H 0.8055 0.3848 0.0268 0.047 Uiso 0.5 1 calc R U P B 2
H32B H 0.7029 0.3492 -0.0438 0.047 Uiso 0.5 1 calc R U P B 2
H32C H 0.6641 0.3261 0.0349 0.047 Uiso 0.5 1 calc R U P B 2

loop_
_atom_site_aniso_label
_atom_site_aniso_U_11
_atom_site_aniso_U_22
_atom_site_aniso_U_33
_atom_site_aniso_U_23
_atom_site_aniso_U_13
_atom_site_aniso_U_12
Ni1 0.01432(10) 0.01414(10) 0.01258(10) -0.00174(6) 0.00189(7) 0.00088(6)
Cl1 0.01649(16) 0.01753(16) 0.01911(17) 0.00086(12) 0.00137(13) 0.00373(12)
N1 0.0122(5) 0.0117(5) 0.0168(6) -0.0002(4) 0.0052(4) -0.0008(4)
N2 0.0138(5) 0.0105(5) 0.0172(6) 0.0003(4) 0.0042(4) 0.0003(4)
C1 0.0125(6) 0.0128(6) 0.0158(6) -0.0005(5) 0.0045(5) 0.0001(5)
C2 0.0099(6) 0.0138(6) 0.0147(6) 0.0018(5) -0.0006(5) 0.0007(5)
C3 0.0131(6) 0.0126(6) 0.0155(6) 0.0007(5) 0.0035(5) 0.0002(5)
C4 0.0122(6) 0.0141(6) 0.0171(7) 0.0014(5) 0.0042(5) 0.0002(5)
C5 0.0130(6) 0.0186(7) 0.0151(6) 0.0005(5) 0.0015(5) 0.0035(5)
C6 0.0166(6) 0.0250(8) 0.0166(7) 0.0019(6) 0.0039(5) 0.0028(6)
C7 0.0209(7) 0.0347(9) 0.0162(7) -0.0032(6) 0.0041(6) 0.0072(6)
C8 0.0224(7) 0.0272(8) 0.0212(7) -0.0088(6) 0.0005(6) 0.0058(6)
C9 0.0165(7) 0.0188(7) 0.0223(7) -0.0037(6) 0.0004(6) 0.0029(5)
C10 0.0137(6) 0.0171(7) 0.0154(6) -0.0004(5) 0.0020(5) 0.0034(5)
C11 0.0150(6) 0.0110(6) 0.0164(6) 0.0004(5) 0.0044(5) 0.0007(5)
C12 0.0134(6) 0.0144(6) 0.0163(6) -0.0004(5) 0.0041(5) 0.0038(5)
C13 0.0200(7) 0.0163(7) 0.0196(7) 0.0022(5) 0.0061(6) 0.0040(5)
C14 0.0241(7) 0.0268(8) 0.0159(7) 0.0015(6) 0.0026(6) 0.0068(6)
C15 0.0192(7) 0.0259(8) 0.0206(7) -0.0051(6) -0.0006(6) 0.0027(6)
C16 0.0142(6) 0.0180(7) 0.0230(7) -0.0025(6) 0.0036(6) 0.0012(5)
C17 0.0129(6) 0.0141(6) 0.0175(7) -0.0003(5) 0.0047(5) 0.0038(5)
C18 0.0165(6) 0.0105(6) 0.0249(7) 0.0017(5) 0.0056(6) -0.0003(5)
C19 0.0306(8) 0.0172(7) 0.0273(8) 0.0081(6) 0.0053(7) -0.0008(6)
C20 0.0201(7) 0.0168(7) 0.0337(9) -0.0001(6) 0.0019(6) -0.0045(6)
C21 0.0143(6) 0.0146(6) 0.0207(7) 0.0002(5) 0.0076(5) -0.0020(5)
C22 0.0168(7) 0.0236(8) 0.0279(8) -0.0029(6) 0.0062(6) -0.0061(6)
C23 0.0236(7) 0.0205(7) 0.0237(7) 0.0049(6) 0.0094(6) 0.0000(6)
C24 0.0270(8) 0.0480(11) 0.0175(7) -0.0047(7) -0.0059(6) 0.0095(8)
C25 0.0423(10) 0.0281(8) 0.0141(7) 0.0019(6) 0.0004(7) 0.0031(7)
C26 0.0322(8) 0.0287(8) 0.0131(7) -0.0031(6) 0.0067(6) -0.0017(7)
C27 0.0355(9) 0.0243(8) 0.0174(7) -0.0080(6) 0.0041(6) -0.0039(7)
C28 0.0267(8) 0.0403(10) 0.0213(8) -0.0105(7) -0.0010(7) -0.0111(7)
C29 0.0439(10) 0.0389(10) 0.0240(8) 0.0003(7) 0.0081(8) -0.0162(8)
C30 0.0493(11) 0.0347(10) 0.0236(8) -0.0035(7) 0.0115(8) -0.0158(8)
C31 0.0475(11) 0.0318(9) 0.0293(9) 0.0007(7) 0.0127(8) -0.0109(8)
C32 0.0352(18) 0.0342(19) 0.0221(16) 0.0005(14) -0.0017(14) 0.0059(15)

loop_
_atom_type_symbol
_atom_type_description
_atom_type_scat_dispersion_real
_atom_type_scat_dispersion_imag
_atom_type_scat_source
C C 0.0033 0.0016
;
International Tables for Crystallography
(Vol. C, Tables 4.2.6.8 and 6.1.1.4)
;
H H 0.0000 0.0000
;
International Tables for Crystallography
(Vol. C, Table 6.1.1.4)
;
Cl Cl 0.1484 0.1585
;
International Tables for Crystallography
(Vol. C, Tables 4.2.6.8 and 6.1.1.4)
;
N N 0.0061 0.0033
;
International Tables for Crystallography
(Vol. C, Tables 4.2.6.8 and 6.1.1.4)
;
Ni Ni 0.3393 1.1124
;
International Tables for Crystallography
(Vol. C, Tables 4.2.6.8 and 6.1.1.4)
;

loop_
_geom_angle_atom_site_label_1
_geom_angle_atom_site_label_2
_geom_angle_atom_site_label_3
_geom_angle
_geom_angle_site_symmetry_1
_geom_angle_site_symmetry_3
C2 Ni1 C24 96.28(7) . .
C2 Ni1 C25 112.25(6) . .
C24 Ni1 C25 40.22(7) . .
C2 Ni1 C28 118.50(6) . .
C24 Ni1 C28 39.77(8) . .
C25 Ni1 C28 65.42(7) . .
C2 Ni1 C27 156.19(6) . .
C24 Ni1 C27 65.24(7) . .
C25 Ni1 C27 63.98(6) . .
C28 Ni1 C27 37.72(7) . .
C2 Ni1 Cl1 93.99(4) . .
C24 Ni1 Cl1 169.02(6) . .
C25 Ni1 Cl1 137.34(5) . .
C28 Ni1 Cl1 130.56(5) . .
C27 Ni1 Cl1 103.82(5) . .
C2 Ni1 C26 148.08(6) . .
C24 Ni1 C26 65.04(7) . .
C25 Ni1 C26 37.04(6) . .
C28 Ni1 C26 64.12(7) . .
C27 Ni1 C26 38.59(6) . .
Cl1 Ni1 C26 107.35(5) . .
C2 N1 C1 112.65(11) . .
C2 N1 C21 122.93(11) . .
C1 N1 C21 123.26(11) . .
C2 N2 C3 112.64(11) . .
C2 N2 C18 123.31(12) . .
C3 N2 C18 123.53(11) . .
N1 C1 C3 102.39(10) . .
N1 C1 C11 114.94(11) . .
C3 C1 C11 109.76(11) . .
N1 C1 H1 109.8 . .
C3 C1 H1 109.8 . .
C11 C1 H1 109.8 . .
N1 C2 N2 109.72(12) . .
N1 C2 Ni1 125.62(10) . .
N2 C2 Ni1 124.66(10) . .
N2 C3 C1 102.57(10) . .
N2 C3 C4 114.97(11) . .
C1 C3 C4 109.51(11) . .
N2 C3 H3 109.8 . .
C1 C3 H3 109.8 . .
C4 C3 H3 109.8 . .
C5 C4 C17 108.39(11) . .
C5 C4 C3 103.38(11) . .
C17 C4 C3 107.83(11) . .
C5 C4 H4 112.2 . .
C17 C4 H4 112.2 . .
C3 C4 H4 112.2 . .
C6 C5 C10 120.43(13) . .
C6 C5 C4 126.09(13) . .
C10 C5 C4 113.41(12) . .
C5 C6 C7 119.05(14) . .
C5 C6 H6 120.5 . .
C7 C6 H6 120.5 . .
C8 C7 C6 120.58(14) . .
C8 C7 H7 119.7 . .
C6 C7 H7 119.7 . .
C7 C8 C9 120.53(14) . .
C7 C8 H8 119.7 . .
C9 C8 H8 119.7 . .
C10 C9 C8 118.91(14) . .
C10 C9 H9 120.5 . .
C8 C9 H9 120.5 . .
C9 C10 C5 120.50(13) . .
C9 C10 C11 125.93(13) . .
C5 C10 C11 113.54(12) . .
C12 C11 C10 108.05(11) . .
C12 C11 C1 107.62(11) . .
C10 C11 C1 103.87(11) . .
C12 C11 H11 112.3 . .
C10 C11 H11 112.3 . .
C1 C11 H11 112.3 . .
C13 C12 C17 120.30(13) . .
C13 C12 C11 126.08(13) . .
C17 C12 C11 113.62(12) . .
C12 C13 C14 119.42(14) . .
C12 C13 H13 120.3 . .
C14 C13 H13 120.3 . .
C15 C14 C13 120.09(14) . .
C15 C14 H14 120.0 . .
C13 C14 H14 120.0 . .
C14 C15 C16 120.93(14) . .
C14 C15 H15 119.5 . .
C16 C15 H15 119.5 . .
C17 C16 C15 118.96(14) . .
C17 C16 H16 120.5 . .
C15 C16 H16 120.5 . .
C16 C17 C12 120.30(13) . .
C16 C17 C4 126.22(13) . .
C12 C17 C4 113.46(12) . .
N2 C18 C19 110.96(12) . .
N2 C18 C20 112.58(12) . .
C19 C18 C20 111.89(13) . .
N2 C18 H18 107.0 . .
C19 C18 H18 107.0 . .
C20 C18 H18 107.0 . .
C18 C19 H19A 109.5 . .
C18 C19 H19B 109.5 . .
H19A C19 H19B 109.5 . .
C18 C19 H19C 109.5 . .
H19A C19 H19C 109.5 . .
H19B C19 H19C 109.5 . .
C18 C20 H20A 109.5 . .
C18 C20 H20B 109.5 . .
H20A C20 H20B 109.5 . .
C18 C20 H20C 109.5 . .
H20A C20 H20C 109.5 . .
H20B C20 H20C 109.5 . .
N1 C21 C23 113.18(12) . .
N1 C21 C22 111.34(12) . .
C23 C21 C22 111.30(12) . .
N1 C21 H21 106.9 . .
C23 C21 H21 106.9 . .
C22 C21 H21 106.9 . .
C21 C22 H22A 109.5 . .
C21 C22 H22B 109.5 . .
H22A C22 H22B 109.5 . .
C21 C22 H22C 109.5 . .
H22A C22 H22C 109.5 . .
H22B C22 H22C 109.5 . .
C21 C23 H23A 109.5 . .
C21 C23 H23B 109.5 . .
H23A C23 H23B 109.5 . .
C21 C23 H23C 109.5 . .
H23A C23 H23C 109.5 . .
H23B C23 H23C 109.5 . .
C28 C24 C25 108.31(16) . .
C28 C24 Ni1 74.78(10) . .
C25 C24 Ni1 74.43(10) . .
C28 C24 H24 125.4 . .
C25 C24 H24 125.4 . .
Ni1 C24 H24 125.4 . .
C26 C25 C24 107.36(16) . .
C26 C25 Ni1 73.13(9) . .
C24 C25 Ni1 65.34(9) . .
C26 C25 H25 126.3 . .
C24 C25 H25 126.3 . .
Ni1 C25 H25 126.3 . .
C25 C26 C27 108.34(15) . .
C25 C26 Ni1 69.83(9) . .
C27 C26 Ni1 69.70(9) . .
C25 C26 H26 125.8 . .
C27 C26 H26 125.8 . .
Ni1 C26 H26 125.8 . .
C28 C27 C26 108.83(16) . .
C28 C27 Ni1 70.62(9) . .
C26 C27 Ni1 71.71(9) . .
C28 C27 H27 125.6 . .
C26 C27 H27 125.6 . .
Ni1 C27 H27 125.6 . .
C27 C28 C24 106.66(16) . .
C27 C28 Ni1 71.66(9) . .
C24 C28 Ni1 65.45(9) . .
C27 C28 H28 126.7 . .
C24 C28 H28 126.7 . .
Ni1 C28 H28 126.7 . .
C30 C29 C31 120.47(19) . .
C30 C29 H29 119.8 . .
C31 C29 H29 119.8 . .
C29 C30 C31 120.12(18) . 3_665
C29 C30 H30 119.9 . .
C31 C30 H30 119.9 3_665 .
C30 C31 C32 116.8(2) 3_665 .
C30 C31 C29 119.4(2) 3_665 .
C32 C31 C29 123.6(2) . .
C30 C31 H31 120.3 3_665 .
C29 C31 H31 120.3 . .
C31 C32 H32A 109.5 . .
C31 C32 H32B 109.5 . .
H32A C32 H32B 109.5 . .
C31 C32 H32C 109.5 . .
H32A C32 H32C 109.5 . .
H32B C32 H32C 109.5 . .

loop_
_geom_bond_atom_site_label_1
_geom_bond_atom_site_label_2
_geom_bond_distance
_geom_bond_site_symmetry_2
Ni1 C2 1.8689(14) .
Ni1 C24 2.0312(17) .
Ni1 C25 2.1530(16) .
Ni1 C28 2.1546(16) .
Ni1 C27 2.1681(15) .
Ni1 Cl1 2.1913(4) .
Ni1 C26 2.1949(15) .
N1 C2 1.3404(18) .
N1 C1 1.4711(17) .
N1 C21 1.4743(17) .
N2 C2 1.3418(18) .
N2 C3 1.4680(17) .
N2 C18 1.4756(17) .
C1 C3 1.5579(18) .
C1 C11 1.5622(18) .
C1 H1 1.0000 .
C3 C4 1.5632(19) .
C3 H3 1.0000 .
C4 C5 1.5147(19) .
C4 C17 1.5158(19) .
C4 H4 1.0000 .
C5 C6 1.390(2) .
C5 C10 1.401(2) .
C6 C7 1.392(2) .
C6 H6 0.9500 .
C7 C8 1.391(2) .
C7 H7 0.9500 .
C8 C9 1.398(2) .
C8 H8 0.9500 .
C9 C10 1.388(2) .
C9 H9 0.9500 .
C10 C11 1.5161(19) .
C11 C12 1.5106(19) .
C11 H11 1.0000 .
C12 C13 1.391(2) .
C12 C17 1.3995(19) .
C13 C14 1.393(2) .
C13 H13 0.9500 .
C14 C15 1.388(2) .
C14 H14 0.9500 .
C15 C16 1.395(2) .
C15 H15 0.9500 .
C16 C17 1.390(2) .
C16 H16 0.9500 .
C18 C19 1.521(2) .
C18 C20 1.523(2) .
C18 H18 1.0000 .
C19 H19A 0.9800 .
C19 H19B 0.9800 .
C19 H19C 0.9800 .
C20 H20A 0.9800 .
C20 H20B 0.9800 .
C20 H20C 0.9800 .
C21 C23 1.524(2) .
C21 C22 1.524(2) .
C21 H21 1.0000 .
C22 H22A 0.9800 .
C22 H22B 0.9800 .
C22 H22C 0.9800 .
C23 H23A 0.9800 .
C23 H23B 0.9800 .
C23 H23C 0.9800 .
C24 C28 1.429(3) .
C24 C25 1.443(3) .
C24 H24 1.0000 .
C25 C26 1.381(2) .
C25 H25 1.0000 .
C26 C27 1.442(2) .
C26 H26 1.0000 .
C27 C28 1.397(2) .
C27 H27 1.0000 .
C28 H28 1.0000 .
C29 C30 1.378(3) .
C29 C31 1.394(3) .
C29 H29 0.9500 .
C30 C31 1.390(3) 3_665
C30 H30 0.9500 .
C31 C30 1.390(3) 3_665
C31 C32 1.393(4) .
C31 H31 0.9500 .
C32 H32A 0.9800 .
C32 H32B 0.9800 .
C32 H32C 0.9800 .

loop_
_geom_torsion_atom_site_label_1
_geom_torsion_atom_site_label_2
_geom_torsion_atom_site_label_3
_geom_torsion_atom_site_label_4
_geom_torsion
_geom_torsion_site_symmetry_4
C2 N1 C1 C3 1.47(14) .
C21 N1 C1 C3 169.46(12) .
C2 N1 C1 C11 120.41(13) .
C21 N1 C1 C11 -71.60(16) .
C1 N1 C2 N2 -0.96(15) .
C21 N1 C2 N2 -169.00(12) .
C1 N1 C2 Ni1 178.77(9) .
C21 N1 C2 Ni1 10.74(19) .
C3 N2 C2 N1 -0.05(16) .
C18 N2 C2 N1 171.92(12) .
C3 N2 C2 Ni1 -179.79(9) .
C18 N2 C2 Ni1 -7.82(18) .
C24 Ni1 C2 N1 89.56(13) .
C25 Ni1 C2 N1 51.27(13) .
C28 Ni1 C2 N1 124.46(12) .
C27 Ni1 C2 N1 126.97(16) .
Cl1 Ni1 C2 N1 -94.31(11) .
C26 Ni1 C2 N1 38.33(18) .
C24 Ni1 C2 N2 -90.75(13) .
C25 Ni1 C2 N2 -129.04(12) .
C28 Ni1 C2 N2 -55.85(14) .
C27 Ni1 C2 N2 -53.3(2) .
Cl1 Ni1 C2 N2 85.38(11) .
C26 Ni1 C2 N2 -141.98(12) .
C2 N2 C3 C1 0.93(14) .
C18 N2 C3 C1 -171.02(12) .
C2 N2 C3 C4 -117.83(13) .
C18 N2 C3 C4 70.22(16) .
N1 C1 C3 N2 -1.35(13) .
C11 C1 C3 N2 -123.88(11) .
N1 C1 C3 C4 121.19(11) .
C11 C1 C3 C4 -1.34(15) .
N2 C3 C4 C5 174.40(11) .
C1 C3 C4 C5 59.59(13) .
N2 C3 C4 C17 59.74(15) .
C1 C3 C4 C17 -55.08(14) .
C17 C4 C5 C6 -130.09(15) .
C3 C4 C5 C6 115.65(15) .
C17 C4 C5 C10 52.90(15) .
C3 C4 C5 C10 -61.36(14) .
C10 C5 C6 C7 -0.7(2) .
C4 C5 C6 C7 -177.53(14) .
C5 C6 C7 C8 0.5(2) .
C6 C7 C8 C9 -0.3(2) .
C7 C8 C9 C10 0.2(2) .
C8 C9 C10 C5 -0.4(2) .
C8 C9 C10 C11 177.25(14) .
C6 C5 C10 C9 0.7(2) .
C4 C5 C10 C9 177.85(13) .
C6 C5 C10 C11 -177.28(13) .
C4 C5 C10 C11 -0.08(17) .
C9 C10 C11 C12 129.04(15) .
C5 C10 C11 C12 -53.15(15) .
C9 C10 C11 C1 -116.85(15) .
C5 C10 C11 C1 60.95(14) .
N1 C1 C11 C12 -57.84(14) .
C3 C1 C11 C12 56.90(14) .
N1 C1 C11 C10 -172.25(11) .
C3 C1 C11 C10 -57.51(14) .
C10 C11 C12 C13 -125.44(14) .
C1 C11 C12 C13 122.96(14) .
C10 C11 C12 C17 53.73(15) .
C1 C11 C12 C17 -57.87(14) .
C17 C12 C13 C14 0.2(2) .
C11 C12 C13 C14 179.36(13) .
C12 C13 C14 C15 0.2(2) .
C13 C14 C15 C16 -0.3(2) .
C14 C15 C16 C17 -0.1(2) .
C15 C16 C17 C12 0.6(2) .
C15 C16 C17 C4 -178.17(13) .
C13 C12 C17 C16 -0.7(2) .
C11 C12 C17 C16 -179.89(12) .
C13 C12 C17 C4 178.26(12) .
C11 C12 C17 C4 -0.96(16) .
C5 C4 C17 C16 126.45(14) .
C3 C4 C17 C16 -122.26(14) .
C5 C4 C17 C12 -52.40(15) .
C3 C4 C17 C12 58.89(15) .
C2 N2 C18 C19 -131.32(14) .
C3 N2 C18 C19 39.79(18) .
C2 N2 C18 C20 102.40(15) .
C3 N2 C18 C20 -86.49(16) .
C2 N1 C21 C23 -109.39(15) .
C1 N1 C21 C23 83.83(16) .
C2 N1 C21 C22 124.34(14) .
C1 N1 C21 C22 -42.43(17) .
C28 C24 C25 C26 6.27(18) .
Ni1 C24 C25 C26 -61.44(12) .
C28 C24 C25 Ni1 67.71(11) .
C24 C25 C26 C27 -2.74(18) .
Ni1 C25 C26 C27 -59.26(11) .
C24 C25 C26 Ni1 56.53(11) .
C25 C26 C27 C28 -1.84(18) .
Ni1 C26 C27 C28 -61.19(11) .
C25 C26 C27 Ni1 59.35(11) .
C26 C27 C28 C24 5.65(18) .
Ni1 C27 C28 C24 -56.22(11) .
C26 C27 C28 Ni1 61.87(11) .
C25 C24 C28 C27 -7.33(18) .
Ni1 C24 C28 C27 60.15(12) .
C25 C24 C28 Ni1 -67.48(11) .
C31 C29 C30 C31 -0.1(3) 3_665
C30 C29 C31 C30 0.1(3) 3_665
C30 C29 C31 C32 -175.8(2) .
